data_7701135
loop_
_publ_author_name
'Preu\&s, Andrea'
'Korb, Marcus'
'Miesel, Dominique'
'R\"uffer, Tobias'
'Hildebrandt, Alexander'
'Lang, Heinrich'

_publ_section_title
;
 Ferrocenyl naphthalenes: substituent- and substitution pattern-depending
 charge transfer studies.
;
_journal_issue 38
_journal_name_full 'Dalton transactions (Cambridge, England : 2003)'
_journal_page_first 14418
_journal_page_last 14432
_journal_paper_doi 10.1039/c9dt03216a
_journal_volume 48
_journal_year 2019
_chemical_formula_moiety 'C21 H18 Fe'
_chemical_formula_sum 'C21 H18 Fe'
_chemical_formula_weight 326.20
_space_group_crystal_system monoclinic
_space_group_IT_number 14
_space_group_name_Hall '-P 2yn'
_space_group_name_H-M_alt 'P 1 21/n 1'
_symmetry_space_group_name_Hall '-P 2yn'
_symmetry_space_group_name_H-M 'P 1 21/n 1'
_atom_sites_solution_hydrogens geom
_audit_creation_method SHELXL-2013
_audit_update_record
;
2019-02-16 deposited with the CCDC.    2019-08-30 downloaded from the CCDC.
;
_cell_angle_alpha 90
_cell_angle_beta 94.773(5)
_cell_angle_gamma 90
_cell_formula_units_Z 4
_cell_length_a 9.662(5)
_cell_length_b 10.031(5)
_cell_length_c 15.390(5)
_cell_measurement_reflns_used 9894
_cell_measurement_temperature 100
_cell_measurement_theta_max 66.6546
_cell_measurement_theta_min 5.2170
_cell_volume 1486.4(12)
_computing_cell_refinement 'SAINT V8.38A (Bruker AXS Inc., 2017)'
_computing_data_reduction 'SAINT V8.38A (Bruker AXS Inc., 2017)'
_computing_structure_refinement 'SHELXL-2013 (Sheldrick, 2013)'
_computing_structure_solution 'SHELXS-2013 (Sheldrick, 2013)'
_diffrn_ambient_temperature 100
_diffrn_detector_area_resol_mean 10.4167
_diffrn_measured_fraction_theta_full 0.996
_diffrn_measured_fraction_theta_max 0.996
_diffrn_measurement_device_type 'D8 Venture'
_diffrn_measurement_method '\w \p scans'
_diffrn_radiation_type CuK\a
_diffrn_radiation_wavelength 1.54184
_diffrn_reflns_av_R_equivalents 0.0360
_diffrn_reflns_av_unetI/netI 0.0222
_diffrn_reflns_Laue_measured_fraction_full 0.996
_diffrn_reflns_Laue_measured_fraction_max 0.996
_diffrn_reflns_limit_h_max 10
_diffrn_reflns_limit_h_min -11
_diffrn_reflns_limit_k_max 11
_diffrn_reflns_limit_k_min -11
_diffrn_reflns_limit_l_max 17
_diffrn_reflns_limit_l_min -18
_diffrn_reflns_number 17497
_diffrn_reflns_point_group_measured_fraction_full 0.996
_diffrn_reflns_point_group_measured_fraction_max 0.996
_diffrn_reflns_theta_full 66.000
_diffrn_reflns_theta_max 65.987
_diffrn_reflns_theta_min 5.217
_exptl_absorpt_coefficient_mu 8.046
_exptl_absorpt_correction_T_max 0.1108
_exptl_absorpt_correction_T_min 0.0532
_exptl_absorpt_correction_type multi-scan
_exptl_absorpt_process_details
;
SADABS-2016/2 - Bruker AXS area detector scaling and absorption correction
;
_exptl_crystal_colour 'clear orange'
_exptl_crystal_density_diffrn 1.458
_exptl_crystal_description block
_exptl_crystal_F_000 680
_exptl_crystal_size_max 0.150
_exptl_crystal_size_mid 0.150
_exptl_crystal_size_min 0.150
_refine_diff_density_max 0.242
_refine_diff_density_min -0.373
_refine_diff_density_rms 0.048
_refine_ls_extinction_method none
_refine_ls_goodness_of_fit_ref 1.049
_refine_ls_hydrogen_treatment constr
_refine_ls_matrix_type full
_refine_ls_number_parameters 200
_refine_ls_number_reflns 2589
_refine_ls_number_restraints 0
_refine_ls_restrained_S_all 1.049
_refine_ls_R_factor_all 0.0283
_refine_ls_R_factor_gt 0.0270
_refine_ls_shift/su_max 0.002
_refine_ls_shift/su_mean 0.000
_refine_ls_structure_factor_coef Fsqd
_refine_ls_weighting_details 'w=1/[\s^2^(Fo^2^)+(0.0384P)^2^+0.7421P] where P=(Fo^2^+2Fc^2^)/3'
_refine_ls_weighting_scheme calc
_refine_ls_wR_factor_gt 0.0682
_refine_ls_wR_factor_ref 0.0692
_reflns_Friedel_coverage 0.000
_reflns_number_gt 2478
_reflns_number_total 2589
_reflns_threshold_expression 'I > 2\s(I)'
_cod_data_source_file c9dt03216a2.cif
_cod_data_source_block DA-AP149-1
_cod_depositor_comments
;
The following automatic conversions were performed:

'_exptl_absorpt_correction_type' value 'Multi-Scan' changed to
'multi-scan' according to
/home/data/users/saulius/crontab/automatic-downloads/rss-feeds/RSC/lib/dictionaries/cif_core.dic
dictionary named 'cif_core.dic' version 2.4.2 from 2011-04-26.

Automatic conversion script
Id: cif_fix_values 4973 2017-02-22 13:04:09Z antanas 

 Adding full bibliography for 7701130--7701141.cif.
;
_cod_database_code 7701135
_shelx_space_group_comment
;
The symmetry employed for this shelxl refinement is uniquely defined
by the following loop, which should always be used as a source of
symmetry information in preference to the above space-group names.
They are only intended as comments.
;
_shelxl_version_number 2013-4

loop_
_space_group_symop_operation_xyz
'x, y, z'
'-x+1/2, y+1/2, -z+1/2'
'-x, -y, -z'
'x-1/2, -y-1/2, z-1/2'

loop_
_atom_site_label
_atom_site_type_symbol
_atom_site_fract_x
_atom_site_fract_y
_atom_site_fract_z
_atom_site_U_iso_or_equiv
_atom_site_adp_type
_atom_site_occupancy
_atom_site_site_symmetry_order
_atom_site_calc_flag
_atom_site_refinement_flags_posn
_atom_site_refinement_flags_adp
C1 C 0.43544(18) 0.13834(17) 0.69189(11) 0.0199(3) Uani 1 1 d . .
C2 C 0.57922(18) 0.13550(17) 0.67354(11) 0.0214(4) Uani 1 1 d . .
H2 H 0.6149 0.1720 0.6246 0.026 Uiso 1 1 calc R U
C3 C 0.65751(19) 0.06807(17) 0.74207(12) 0.0239(4) Uani 1 1 d . .
H3 H 0.7529 0.0538 0.7462 0.029 Uiso 1 1 calc R U
C4 C 0.56435(18) 0.02613(18) 0.80341(11) 0.0231(4) Uani 1 1 d . .
H4 H 0.5882 -0.0210 0.8545 0.028 Uiso 1 1 calc R U
C5 C 0.42871(18) 0.06852(16) 0.77319(11) 0.0213(4) Uani 1 1 d . .
H5 H 0.3485 0.0537 0.8013 0.026 Uiso 1 1 calc R U
C6 C 0.40055(18) -0.15370(17) 0.58409(11) 0.0218(4) Uani 1 1 d . .
H6 H 0.3274 -0.1191 0.5479 0.026 Uiso 1 1 calc R U
C7 C 0.54376(18) -0.14846(17) 0.56861(11) 0.0216(4) Uani 1 1 d . .
H7 H 0.5806 -0.1100 0.5206 0.026 Uiso 1 1 calc R U
C8 C 0.62023(18) -0.21251(17) 0.63952(11) 0.0221(4) Uani 1 1 d . .
H8 H 0.7161 -0.2236 0.6460 0.027 Uiso 1 1 calc R U
C9 C 0.52484(18) -0.25674(17) 0.69906(11) 0.0224(4) Uani 1 1 d . .
H9 H 0.5473 -0.3012 0.7514 0.027 Uiso 1 1 calc R U
C10 C 0.38895(18) -0.22080(16) 0.66429(11) 0.0219(4) Uani 1 1 d . .
H10 H 0.3068 -0.2382 0.6897 0.026 Uiso 1 1 calc R U
C11 C 0.32163(18) 0.20841(17) 0.63851(10) 0.0209(4) Uani 1 1 d . .
C12 C 0.34696(19) 0.33194(17) 0.60190(11) 0.0236(4) Uani 1 1 d . .
C13 C 0.2405(2) 0.39588(18) 0.54769(12) 0.0275(4) Uani 1 1 d . .
H13 H 0.2594 0.4773 0.5224 0.033 Uiso 1 1 calc R U
C14 C 0.1124(2) 0.34192(18) 0.53174(11) 0.0269(4) Uani 1 1 d . .
H14 H 0.0457 0.3857 0.4951 0.032 Uiso 1 1 calc R U
C15 C 0.07956(19) 0.21948(18) 0.57040(11) 0.0235(4) Uani 1 1 d . .
C16 C -0.05488(18) 0.16412(19) 0.55599(11) 0.0257(4) Uani 1 1 d . .
H16 H -0.1228 0.2109 0.5222 0.031 Uiso 1 1 calc R U
C17 C -0.08774(18) 0.04389(18) 0.59035(12) 0.0253(4) Uani 1 1 d . .
H17 H -0.1766 0.0088 0.5797 0.030 Uiso 1 1 calc R U
C18 C 0.01496(18) -0.02642(18) 0.64219(11) 0.0229(4) Uani 1 1 d . .
H18 H -0.0060 -0.1089 0.6654 0.028 Uiso 1 1 calc R U
C19 C 0.14609(18) 0.02633(17) 0.65869(11) 0.0212(4) Uani 1 1 d . .
H19 H 0.2118 -0.0212 0.6938 0.025 Uiso 1 1 calc R U
C20 C 0.18440(17) 0.15054(17) 0.62397(10) 0.0206(4) Uani 1 1 d . .
C21 C 0.4834(2) 0.40621(18) 0.61413(13) 0.0294(4) Uani 1 1 d . .
H21A H 0.5297 0.3840 0.6699 0.044 Uiso 1 1 calc R U
H21B H 0.4662 0.5004 0.6114 0.044 Uiso 1 1 calc R U
H21C H 0.5410 0.3813 0.5689 0.044 Uiso 1 1 calc R U
Fe1 Fe 0.51049(2) -0.05475(2) 0.68356(2) 0.01589(10) Uani 1 1 d . .

loop_
_atom_site_aniso_label
_atom_site_aniso_U_11
_atom_site_aniso_U_22
_atom_site_aniso_U_33
_atom_site_aniso_U_23
_atom_site_aniso_U_13
_atom_site_aniso_U_12
C1 0.0234(9) 0.0179(8) 0.0188(8) -0.0041(7) 0.0038(6) -0.0006(7)
C2 0.0232(9) 0.0189(8) 0.0227(8) -0.0034(7) 0.0062(7) -0.0045(7)
C3 0.0205(9) 0.0264(9) 0.0247(9) -0.0070(7) 0.0006(7) -0.0037(7)
C4 0.0257(9) 0.0259(9) 0.0173(8) -0.0044(7) -0.0012(7) -0.0004(7)
C5 0.0229(9) 0.0232(9) 0.0183(8) -0.0035(7) 0.0044(7) -0.0020(7)
C6 0.0239(9) 0.0207(9) 0.0200(8) -0.0048(7) -0.0026(6) -0.0001(7)
C7 0.0279(9) 0.0198(8) 0.0176(8) -0.0033(6) 0.0051(7) 0.0000(7)
C8 0.0214(8) 0.0201(8) 0.0254(9) -0.0010(7) 0.0048(7) 0.0032(7)
C9 0.0261(9) 0.0177(8) 0.0237(8) 0.0021(7) 0.0036(7) 0.0020(7)
C10 0.0215(8) 0.0185(8) 0.0260(9) -0.0025(7) 0.0035(7) -0.0028(7)
C11 0.0252(9) 0.0213(8) 0.0169(8) -0.0031(6) 0.0059(6) 0.0028(7)
C12 0.0303(10) 0.0217(9) 0.0200(8) -0.0033(7) 0.0086(7) 0.0011(7)
C13 0.0391(11) 0.0220(9) 0.0225(9) 0.0029(7) 0.0095(8) 0.0069(8)
C14 0.0322(10) 0.0278(10) 0.0212(9) 0.0021(7) 0.0055(7) 0.0089(8)
C15 0.0279(9) 0.0259(9) 0.0171(8) -0.0027(7) 0.0050(7) 0.0061(7)
C16 0.0232(9) 0.0333(10) 0.0203(8) -0.0037(7) -0.0002(7) 0.0087(7)
C17 0.0192(9) 0.0344(10) 0.0225(9) -0.0063(7) 0.0024(7) 0.0010(7)
C18 0.0238(9) 0.0253(9) 0.0205(9) -0.0025(7) 0.0063(7) 0.0001(7)
C19 0.0210(8) 0.0233(8) 0.0194(8) -0.0028(7) 0.0032(6) 0.0040(7)
C20 0.0230(9) 0.0234(9) 0.0160(8) -0.0033(7) 0.0055(6) 0.0035(7)
C21 0.0374(11) 0.0203(9) 0.0311(10) 0.0001(8) 0.0067(8) -0.0032(8)
Fe1 0.01613(15) 0.01716(16) 0.01447(15) -0.00028(9) 0.00186(10) -0.00018(9)

loop_
_atom_type_symbol
_atom_type_description
_atom_type_scat_dispersion_real
_atom_type_scat_dispersion_imag
_atom_type_scat_source
C C 0.0181 0.0091 'International Tables Vol C Tables 4.2.6.8 and 6.1.1.4'
H H 0.0000 0.0000 'International Tables Vol C Tables 4.2.6.8 and 6.1.1.4'
Fe Fe -1.1336 3.1974 'International Tables Vol C Tables 4.2.6.8 and 6.1.1.4'

loop_
_geom_angle_atom_site_label_1
_geom_angle_atom_site_label_2
_geom_angle_atom_site_label_3
_geom_angle
C5 C1 C2 105.94(15)
C5 C1 C11 128.52(16)
C2 C1 C11 125.43(16)
C5 C1 Fe1 68.97(10)
C2 C1 Fe1 67.79(9)
C11 C1 Fe1 130.58(12)
C3 C2 C1 109.10(15)
C3 C2 Fe1 69.68(10)
C1 C2 Fe1 71.15(9)
C2 C3 C4 107.89(16)
C2 C3 Fe1 69.49(10)
C4 C3 Fe1 69.94(10)
C5 C4 C3 108.20(16)
C5 C4 Fe1 70.37(10)
C3 C4 Fe1 69.24(10)
C4 C5 C1 108.86(15)
C4 C5 Fe1 69.15(10)
C1 C5 Fe1 70.26(10)
C10 C6 C7 108.13(15)
C10 C6 Fe1 69.68(10)
C7 C6 Fe1 69.89(9)
C8 C7 C6 107.79(15)
C8 C7 Fe1 69.72(10)
C6 C7 Fe1 69.44(9)
C7 C8 C9 108.20(15)
C7 C8 Fe1 69.79(10)
C9 C8 Fe1 69.37(10)
C8 C9 C10 107.79(16)
C8 C9 Fe1 69.94(10)
C10 C9 Fe1 69.71(10)
C6 C10 C9 108.08(15)
C6 C10 Fe1 69.74(10)
C9 C10 Fe1 69.58(10)
C12 C11 C20 118.96(16)
C12 C11 C1 119.73(16)
C20 C11 C1 121.30(15)
C11 C12 C13 119.75(17)
C11 C12 C21 124.69(16)
C13 C12 C21 115.55(16)
C14 C13 C12 122.11(17)
C13 C14 C15 120.32(17)
C14 C15 C16 120.74(16)
C14 C15 C20 119.37(17)
C16 C15 C20 119.88(16)
C17 C16 C15 121.79(16)
C16 C17 C18 119.07(17)
C19 C18 C17 120.38(17)
C18 C19 C20 122.24(16)
C19 C20 C15 116.61(16)
C19 C20 C11 123.98(15)
C15 C20 C11 119.40(16)
C2 Fe1 C3 40.83(7)
C2 Fe1 C4 68.59(7)
C3 Fe1 C4 40.82(7)
C2 Fe1 C9 157.11(7)
C3 Fe1 C9 120.73(8)
C4 Fe1 C9 106.18(8)
C2 Fe1 C10 160.35(7)
C3 Fe1 C10 158.32(7)
C4 Fe1 C10 123.67(7)
C9 Fe1 C10 40.71(7)
C2 Fe1 C6 123.49(7)
C3 Fe1 C6 157.73(7)
C4 Fe1 C6 161.04(7)
C9 Fe1 C6 68.43(7)
C10 Fe1 C6 40.57(7)
C2 Fe1 C8 121.24(7)
C3 Fe1 C8 104.63(8)
C4 Fe1 C8 120.33(7)
C9 Fe1 C8 40.69(7)
C10 Fe1 C8 68.29(8)
C6 Fe1 C8 68.22(7)
C2 Fe1 C7 106.82(7)
C3 Fe1 C7 120.37(8)
C4 Fe1 C7 156.08(7)
C9 Fe1 C7 68.44(7)
C10 Fe1 C7 68.36(7)
C6 Fe1 C7 40.68(7)
C8 Fe1 C7 40.48(7)
C2 Fe1 C5 68.44(7)
C3 Fe1 C5 68.42(8)
C4 Fe1 C5 40.48(7)
C9 Fe1 C5 122.91(7)
C10 Fe1 C5 109.79(7)
C6 Fe1 C5 126.04(7)
C8 Fe1 C5 157.31(7)
C7 Fe1 C5 161.66(7)
C2 Fe1 C1 41.06(8)
C3 Fe1 C1 69.03(8)
C4 Fe1 C1 68.76(7)
C9 Fe1 C1 159.81(7)
C10 Fe1 C1 124.71(8)
C6 Fe1 C1 109.67(7)
C8 Fe1 C1 158.92(7)
C7 Fe1 C1 124.14(7)
C5 Fe1 C1 40.77(7)

loop_
_geom_bond_atom_site_label_1
_geom_bond_atom_site_label_2
_geom_bond_distance
C1 C5 1.440(2)
C1 C2 1.441(3)
C1 C11 1.493(2)
C1 Fe1 2.0758(19)
C2 C3 1.417(3)
C2 Fe1 2.0306(19)
C3 C4 1.421(3)
C3 Fe1 2.0331(18)
C4 C5 1.419(3)
C4 Fe1 2.0424(18)
C5 Fe1 2.0586(18)
C6 C10 1.419(3)
C6 C7 1.424(3)
C6 Fe1 2.0461(17)
C7 C8 1.420(2)
C7 Fe1 2.0521(17)
C8 C9 1.424(2)
C8 Fe1 2.0512(18)
C9 C10 1.422(2)
C9 Fe1 2.044(2)
C10 Fe1 2.0454(18)
C11 C12 1.391(3)
C11 C20 1.448(3)
C12 C13 1.422(3)
C12 C21 1.513(3)
C13 C14 1.355(3)
C14 C15 1.412(3)
C15 C16 1.413(3)
C15 C20 1.430(2)
C16 C17 1.365(3)
C17 C18 1.409(3)
C18 C19 1.377(3)
C19 C20 1.417(3)
